data_1566684
loop_
_publ_author_name
'Li, Gonglin'
'Zhang, Yan'
'Zeng, Hongkun'
'Feng, Xiaoming'
'Su, Zhishan'
'Lin, Lili'

_publ_section_title
;
 Water Enables Diastereodivergency in Bispidine-Based Chiral
 Amine-Catalyzed Asymmetric Mannich Reaction of Cyclic N-Sulfonyl
 Ketimines with Ketones
;
_journal_name_full 'Chemical Science'
_journal_paper_doi 10.1039/D2SC00446A
_journal_year 2022
_chemical_absolute_configuration ad
_chemical_formula_moiety 'C15 H26 N3 O, 2(C F3 O3 S)'
_chemical_formula_sum 'C17 H26 F6 N3 O7 S2'
_chemical_formula_weight 562.53
_space_group_crystal_system monoclinic
_space_group_IT_number 4
_space_group_name_Hall 'P 2yb'
_space_group_name_H-M_alt 'P 1 21 1'
_atom_sites_solution_hydrogens mixed
_atom_sites_solution_primary dual
_atom_sites_solution_secondary difmap
_audit_creation_method SHELXL-2018/3
_audit_update_record
;
2021-01-25 deposited with the CCDC.	2022-03-21 downloaded from the CCDC.
;
_cell_angle_alpha 90
_cell_angle_beta 115.079(2)
_cell_angle_gamma 90
_cell_formula_units_Z 2
_cell_length_a 11.0402(9)
_cell_length_b 9.5966(8)
_cell_length_c 12.5085(10)
_cell_measurement_reflns_used 9873
_cell_measurement_temperature 123(2)
_cell_measurement_theta_max 68.35
_cell_measurement_theta_min 3.90
_cell_volume 1200.32(17)
_computing_cell_refinement 'Bruker SAINT'
_computing_data_collection 'Bruker APEX3'
_computing_data_reduction 'Bruker SAINT'
_computing_molecular_graphics 'Bruker SHELXTL'
_computing_publication_material 'Bruker SHELXTL'
_computing_structure_refinement 'SHELXL-2018/3 (Sheldrick, 2018)'
_computing_structure_solution 'SHELXT (Sheldrick 2008)'
_diffrn_ambient_temperature 123(2)
_diffrn_measured_fraction_theta_full 0.992
_diffrn_measured_fraction_theta_max 0.990
_diffrn_measurement_device_type 'Bruker D8 Venture Photon II'
_diffrn_measurement_method '\f and \w scans'
_diffrn_radiation_type CuK\a
_diffrn_radiation_wavelength 1.54178
_diffrn_reflns_av_R_equivalents 0.0438
_diffrn_reflns_av_unetI/netI 0.0415
_diffrn_reflns_Laue_measured_fraction_full 0.992
_diffrn_reflns_Laue_measured_fraction_max 0.990
_diffrn_reflns_limit_h_max 13
_diffrn_reflns_limit_h_min -13
_diffrn_reflns_limit_k_max 10
_diffrn_reflns_limit_k_min -11
_diffrn_reflns_limit_l_max 15
_diffrn_reflns_limit_l_min -15
_diffrn_reflns_number 16870
_diffrn_reflns_point_group_measured_fraction_full 0.973
_diffrn_reflns_point_group_measured_fraction_max 0.969
_diffrn_reflns_theta_full 67.679
_diffrn_reflns_theta_max 68.376
_diffrn_reflns_theta_min 3.902
_exptl_absorpt_coefficient_mu 2.853
_exptl_absorpt_correction_T_max 0.8960
_exptl_absorpt_correction_T_min 0.6910
_exptl_absorpt_correction_type numerical
_exptl_absorpt_process_details 'SADABS (Krause et al., 2015)'
_exptl_crystal_colour colourless
_exptl_crystal_density_diffrn 1.556
_exptl_crystal_description block
_exptl_crystal_F_000 582
_exptl_crystal_recrystallization_method 'Re-crystallisation from solvent: MeOH, Ether, PE'
_exptl_crystal_size_max 0.254
_exptl_crystal_size_mid 0.121
_exptl_crystal_size_min 0.056
_refine_diff_density_max 0.788
_refine_diff_density_min -0.718
_refine_diff_density_rms 0.068
_refine_ls_abs_structure_details
; 
 Flack x determined using 1875 quotients [(I+)-(I-)]/[(I+)+(I-)] 
 (Parsons, Flack and Wagner, Acta Cryst. B69 (2013) 249-259). 
;
_refine_ls_abs_structure_Flack 0.102(7)
_refine_ls_extinction_method none
_refine_ls_goodness_of_fit_ref 1.037
_refine_ls_hydrogen_treatment mixed
_refine_ls_matrix_type full
_refine_ls_number_parameters 328
_refine_ls_number_reflns 4282
_refine_ls_number_restraints 52
_refine_ls_restrained_S_all 1.232
_refine_ls_R_factor_all 0.0471
_refine_ls_R_factor_gt 0.0464
_refine_ls_shift/su_max 0.001
_refine_ls_shift/su_mean 0.000
_refine_ls_structure_factor_coef Fsqd
_refine_ls_weighting_details 'w=1/[\s^2^(Fo^2^)+(0.0574P)^2^+1.6074P] where P=(Fo^2^+2Fc^2^)/3'
_refine_ls_weighting_scheme calc
_refine_ls_wR_factor_gt 0.1194
_refine_ls_wR_factor_ref 0.1203
_reflns_Friedel_coverage 0.838
_reflns_Friedel_fraction_full 0.950
_reflns_Friedel_fraction_max 0.944
_reflns_number_gt 4214
_reflns_number_total 4282
_reflns_threshold_expression 'I > 2\s(I)'
_cod_data_source_file d2sc00446a2.cif
_cod_data_source_block lgl008
_cod_original_cell_volume 1200.31(17)
_cod_original_sg_symbol_H-M 'P 21'
_cod_database_code 1566684
_shelx_shelxl_version_number 2018/3
_shelx_space_group_comment
; 
The symmetry employed for this shelxl refinement is uniquely defined 
by the following loop, which should always be used as a source of 
symmetry information in preference to the above space-group names. 
They are only intended as comments. 
;
_shelx_estimated_absorpt_t_min 0.531
_shelx_estimated_absorpt_t_max 0.857

loop_
_space_group_symop_operation_xyz
'x, y, z'
'-x, y+1/2, -z'

loop_
_atom_site_label
_atom_site_type_symbol
_atom_site_fract_x
_atom_site_fract_y
_atom_site_fract_z
_atom_site_U_iso_or_equiv
_atom_site_adp_type
_atom_site_occupancy
_atom_site_site_symmetry_order
_atom_site_calc_flag
_atom_site_refinement_flags_posn
_atom_site_refinement_flags_adp
_atom_site_refinement_flags_occupancy
_atom_site_disorder_assembly
_atom_site_disorder_group
O1 O 0.8610(3) 0.2711(3) 0.4580(3) 0.0207(6) Uani 1 1 d . . . . .
N1 N 0.6336(4) 0.2071(4) 0.4692(3) 0.0227(8) Uani 1 1 d D . . . .
H1N H 0.697(6) 0.150(7) 0.468(6) 0.05(2) Uiso 1 1 d D . . . .
N2 N 0.8092(4) 0.4998(4) 0.4243(3) 0.0170(7) Uani 1 1 d . . . . .
N3 N 0.6587(4) 0.5564(4) 0.1725(3) 0.0248(8) Uani 1 1 d D . . . .
H3N H 0.600(7) 0.543(10) 0.098(3) 0.08(3) Uiso 1 1 d D . . . .
C1 C 0.7934(4) 0.3718(5) 0.4609(3) 0.0164(8) Uani 1 1 d . . . . .
C2 C 0.6900(4) 0.3477(4) 0.5105(4) 0.0165(8) Uani 1 1 d . . . . .
H2 H 0.617806 0.419644 0.479027 0.020 Uiso 1 1 calc DR U . . .
C3 C 0.7547(4) 0.3499(5) 0.6466(4) 0.0192(9) Uani 1 1 d . . . . .
H3 H 0.797582 0.257006 0.674201 0.023 Uiso 1 1 calc R U . . .
C4 C 0.8628(5) 0.4610(5) 0.7029(4) 0.0223(9) Uani 1 1 d . . . . .
H4A H 0.823148 0.554962 0.679932 0.027 Uiso 1 1 calc R U . . .
H4B H 0.933399 0.449822 0.674578 0.027 Uiso 1 1 calc R U . . .
C5 C 0.9237(5) 0.4462(6) 0.8376(4) 0.0297(11) Uani 1 1 d . . . . .
H5A H 0.967693 0.354140 0.860097 0.036 Uiso 1 1 calc R U . . .
H5B H 0.992938 0.518808 0.873573 0.036 Uiso 1 1 calc R U . . .
C6 C 0.8189(5) 0.4601(6) 0.8854(4) 0.0316(11) Uani 1 1 d . . . . .
H6A H 0.782089 0.555829 0.871103 0.038 Uiso 1 1 calc R U . . .
H6B H 0.860968 0.443928 0.971746 0.038 Uiso 1 1 calc R U . . .
C7 C 0.7060(5) 0.3560(6) 0.8269(4) 0.0283(10) Uani 1 1 d . . . . .
H7A H 0.635192 0.373281 0.854079 0.034 Uiso 1 1 calc R U . . .
H7B H 0.740564 0.260478 0.851063 0.034 Uiso 1 1 calc R U . . .
C8 C 0.6454(4) 0.3668(5) 0.6911(4) 0.0215(9) Uani 1 1 d . . . . .
H8A H 0.576784 0.293503 0.656000 0.026 Uiso 1 1 calc R U . . .
H8B H 0.601373 0.458539 0.666054 0.026 Uiso 1 1 calc R U . . .
C11 C 0.7451(5) 0.6292(5) 0.4402(4) 0.0240(9) Uani 1 1 d . . . . .
H11A H 0.806331 0.676053 0.513820 0.029 Uiso 1 1 calc R U . . .
H11B H 0.662350 0.604709 0.448378 0.029 Uiso 1 1 calc DR U . . .
C12 C 0.7110(5) 0.7286(5) 0.3376(4) 0.0239(10) Uani 1 1 d . . . . .
H12A H 0.674919 0.815972 0.356738 0.029 Uiso 1 1 calc R U . . .
C13 C 0.6082(5) 0.6742(5) 0.2215(4) 0.0265(10) Uani 1 1 d . . . . .
H13A H 0.528914 0.642037 0.232333 0.032 Uiso 1 1 calc R U . . .
H13B H 0.579292 0.751312 0.163462 0.032 Uiso 1 1 calc R U . . .
C14 C 0.8398(5) 0.7655(5) 0.3270(5) 0.0289(11) Uani 1 1 d . . . . .
H14A H 0.821329 0.834429 0.263057 0.035 Uiso 1 1 calc R U . . .
H14B H 0.905466 0.806251 0.401832 0.035 Uiso 1 1 calc R U . . .
C15 C 0.8947(5) 0.6315(6) 0.2993(4) 0.0274(10) Uani 1 1 d . . . . .
H15A H 0.980546 0.654891 0.294430 0.033 Uiso 1 1 calc R U . . .
C16 C 0.9260(4) 0.5236(5) 0.3975(4) 0.0232(10) Uani 1 1 d . . . . .
H16A H 0.951994 0.434650 0.372986 0.028 Uiso 1 1 calc R U . . .
H16B H 1.002531 0.556424 0.469587 0.028 Uiso 1 1 calc R U . . .
C17 C 0.7975(5) 0.5786(6) 0.1787(4) 0.0310(11) Uani 1 1 d . . . . .
H17A H 0.792619 0.646704 0.117578 0.037 Uiso 1 1 calc R U . . .
H17B H 0.831098 0.489466 0.161773 0.037 Uiso 1 1 calc R U . . .
S1S S 0.30323(10) 0.40836(11) 0.35009(10) 0.0237(3) Uani 1 1 d . . . . .
O1S O 0.3970(3) 0.5172(4) 0.3573(3) 0.0284(8) Uani 1 1 d . . . . .
O2S O 0.3583(3) 0.2699(4) 0.3704(3) 0.0332(8) Uani 1 1 d . . . . .
O3S O 0.2207(4) 0.4423(4) 0.4097(4) 0.0394(10) Uani 1 1 d . . . . .
C1S C 0.1860(5) 0.4050(6) 0.1944(5) 0.0380(12) Uani 1 1 d . . . . .
F1S F 0.2462(5) 0.3775(5) 0.1260(3) 0.0647(12) Uani 1 1 d . . . . .
F2S F 0.0916(4) 0.3103(4) 0.1743(4) 0.0616(12) Uani 1 1 d . . . . .
F3S F 0.1245(4) 0.5274(4) 0.1619(3) 0.0507(10) Uani 1 1 d . . . . .
S2SX S 0.42529(13) 0.65272(14) -0.17165(11) 0.0262(3) Uani 0.868(3) 1 d D . P A 1
O4SX O 0.4063(5) 0.5421(4) -0.2535(4) 0.0362(10) Uani 0.868(3) 1 d D . P A 1
S2SY S 0.4307(8) 0.7224(9) -0.1171(7) 0.0262(3) Uani 0.132(3) 1 d D . P A 2
O4SY O 0.429(3) 0.818(3) -0.0327(19) 0.042(7) Uani 0.132(3) 1 d D . P A 2
O5S O 0.5374(4) 0.6346(6) -0.0617(3) 0.0547(12) Uani 1 1 d D . . . .
O6S O 0.4111(3) 0.7891(3) -0.2242(3) 0.0276(8) Uani 1 1 d D . . . .
C2S C 0.2829(6) 0.6352(6) -0.1383(5) 0.0399(13) Uani 1 1 d D . . . .
F4SX F 0.2796(5) 0.7443(6) -0.0688(4) 0.0658(7) Uani 0.868(3) 1 d D . P A 1
F4SY F 0.308(2) 0.527(2) -0.2288(17) 0.0658(7) Uani 0.132(3) 1 d D . P A 2
F5S F 0.2876(5) 0.5233(5) -0.0770(4) 0.0658(7) Uani 1 1 d D . . . .
F6S F 0.1681(4) 0.6382(5) -0.2287(4) 0.0658(7) Uani 1 1 d D . . . .

loop_
_atom_site_aniso_label
_atom_site_aniso_U_11
_atom_site_aniso_U_22
_atom_site_aniso_U_33
_atom_site_aniso_U_23
_atom_site_aniso_U_13
_atom_site_aniso_U_12
O1 0.0220(15) 0.0201(15) 0.0216(15) 0.0039(12) 0.0106(13) 0.0064(12)
N1 0.0223(19) 0.024(2) 0.0225(19) -0.0017(15) 0.0107(16) -0.0031(15)
N2 0.0157(17) 0.0201(18) 0.0155(16) 0.0006(14) 0.0070(14) 0.0020(14)
N3 0.025(2) 0.030(2) 0.0143(17) 0.0007(16) 0.0035(15) 0.0006(16)
C1 0.0159(19) 0.023(2) 0.0075(17) 0.0008(15) 0.0022(14) 0.0000(16)
C2 0.020(2) 0.018(2) 0.0136(19) 0.0030(15) 0.0084(16) 0.0014(15)
C3 0.019(2) 0.026(2) 0.0120(19) -0.0001(16) 0.0059(16) 0.0012(17)
C4 0.023(2) 0.028(2) 0.016(2) -0.0015(17) 0.0097(18) -0.0025(17)
C5 0.027(2) 0.044(3) 0.016(2) -0.0024(19) 0.0077(19) -0.002(2)
C6 0.035(3) 0.042(3) 0.020(2) -0.006(2) 0.014(2) 0.001(2)
C7 0.036(3) 0.033(3) 0.024(2) 0.0000(19) 0.021(2) 0.001(2)
C8 0.022(2) 0.025(2) 0.022(2) -0.0015(17) 0.0136(18) -0.0005(17)
C11 0.030(2) 0.022(2) 0.022(2) -0.0029(18) 0.0128(18) 0.0054(18)
C12 0.026(2) 0.017(2) 0.028(2) -0.0001(18) 0.011(2) 0.0024(18)
C13 0.022(2) 0.029(3) 0.027(2) 0.009(2) 0.0082(19) 0.0055(19)
C14 0.029(2) 0.021(2) 0.032(3) 0.007(2) 0.009(2) -0.0035(19)
C15 0.025(2) 0.033(3) 0.029(2) 0.011(2) 0.0165(19) 0.0008(19)
C16 0.0128(19) 0.031(3) 0.026(2) 0.0070(19) 0.0080(17) -0.0005(17)
C17 0.036(3) 0.038(3) 0.027(2) 0.011(2) 0.022(2) 0.006(2)
S1S 0.0185(5) 0.0224(5) 0.0298(6) 0.0029(5) 0.0098(4) 0.0016(4)
O1S 0.0221(16) 0.0260(19) 0.0343(18) 0.0002(14) 0.0094(14) -0.0012(13)
O2S 0.0261(18) 0.0209(18) 0.048(2) 0.0058(16) 0.0115(16) 0.0029(14)
O3S 0.0335(19) 0.047(2) 0.045(2) 0.0024(17) 0.0247(18) 0.0053(16)
C1S 0.034(3) 0.025(3) 0.042(3) 0.001(3) 0.003(2) -0.004(2)
F1S 0.077(3) 0.076(3) 0.0358(19) -0.0114(19) 0.0182(19) 0.004(2)
F2S 0.039(2) 0.040(2) 0.071(3) 0.0014(18) -0.0107(18) -0.0122(16)
F3S 0.0442(19) 0.0329(19) 0.0462(19) 0.0078(15) -0.0087(16) 0.0021(14)
S2SX 0.0301(7) 0.0290(7) 0.0163(6) 0.0031(5) 0.0067(5) 0.0016(5)
O4SX 0.055(3) 0.024(2) 0.038(2) -0.0022(17) 0.028(2) 0.0030(19)
S2SY 0.0301(7) 0.0290(7) 0.0163(6) 0.0031(5) 0.0067(5) 0.0016(5)
O4SY 0.054(18) 0.051(15) 0.016(10) 0.013(12) 0.010(11) 0.006(13)
O5S 0.047(2) 0.077(3) 0.028(2) 0.020(2) 0.0045(18) 0.004(2)
O6S 0.0331(18) 0.0255(19) 0.0210(16) 0.0010(13) 0.0084(14) -0.0016(14)
C2S 0.055(3) 0.041(3) 0.032(3) 0.004(2) 0.027(3) -0.005(3)
F4SX 0.0725(16) 0.0798(18) 0.0601(14) 0.0094(14) 0.0427(13) -0.0033(14)
F4SY 0.0725(16) 0.0798(18) 0.0601(14) 0.0094(14) 0.0427(13) -0.0033(14)
F5S 0.0725(16) 0.0798(18) 0.0601(14) 0.0094(14) 0.0427(13) -0.0033(14)
F6S 0.0725(16) 0.0798(18) 0.0601(14) 0.0094(14) 0.0427(13) -0.0033(14)

loop_
_atom_type_symbol
_atom_type_description
_atom_type_scat_dispersion_real
_atom_type_scat_dispersion_imag
_atom_type_scat_source
C C 0.0181 0.0091 'International Tables Vol C Tables 4.2.6.8 and 6.1.1.4'
H H 0.0000 0.0000 'International Tables Vol C Tables 4.2.6.8 and 6.1.1.4'
N N 0.0311 0.0180 'International Tables Vol C Tables 4.2.6.8 and 6.1.1.4'
O O 0.0492 0.0322 'International Tables Vol C Tables 4.2.6.8 and 6.1.1.4'
F F 0.0727 0.0534 'International Tables Vol C Tables 4.2.6.8 and 6.1.1.4'
S S 0.3331 0.5567 'International Tables Vol C Tables 4.2.6.8 and 6.1.1.4'

loop_
_geom_angle_atom_site_label_1
_geom_angle_atom_site_label_2
_geom_angle_atom_site_label_3
_geom_angle
_geom_angle_site_symmetry_1
_geom_angle_site_symmetry_3
_geom_angle_publ_flag
C1 N2 C16 117.9(3) . . ?
C1 N2 C11 125.5(3) . . ?
C16 N2 C11 114.3(4) . . ?
C13 N3 C17 114.6(4) . . ?
O1 C1 N2 122.6(4) . . ?
O1 C1 C2 117.4(4) . . ?
N2 C1 C2 120.0(4) . . ?
N1 C2 C1 105.7(3) . . ?
N1 C2 C3 109.0(3) . . ?
C1 C2 C3 111.7(3) . . ?
C4 C3 C8 109.8(4) . . ?
C4 C3 C2 115.0(4) . . ?
C8 C3 C2 109.5(4) . . ?
C3 C4 C5 109.6(4) . . ?
C6 C5 C4 111.9(4) . . ?
C5 C6 C7 111.0(4) . . ?
C6 C7 C8 111.8(4) . . ?
C3 C8 C7 110.6(4) . . ?
N2 C11 C12 112.1(4) . . ?
C13 C12 C11 114.4(4) . . ?
C13 C12 C14 110.2(4) . . ?
C11 C12 C14 108.3(4) . . ?
N3 C13 C12 113.3(4) . . ?
C15 C14 C12 107.5(4) . . ?
C17 C15 C14 109.0(4) . . ?
C17 C15 C16 113.2(4) . . ?
C14 C15 C16 111.4(4) . . ?
N2 C16 C15 111.4(4) . . ?
N3 C17 C15 111.8(4) . . ?
O3S S1S O2S 115.6(2) . . ?
O3S S1S O1S 113.5(2) . . ?
O2S S1S O1S 114.7(2) . . ?
O3S S1S C1S 103.8(3) . . ?
O2S S1S C1S 103.2(3) . . ?
O1S S1S C1S 104.1(2) . . ?
F1S C1S F2S 108.2(5) . . ?
F1S C1S F3S 108.2(5) . . ?
F2S C1S F3S 106.8(4) . . ?
F1S C1S S1S 111.9(4) . . ?
F2S C1S S1S 111.1(4) . . ?
F3S C1S S1S 110.4(4) . . ?
O5S S2SX O4SX 114.0(3) . . ?
O5S S2SX O6S 115.8(3) . . ?
O4SX S2SX O6S 113.2(2) . . ?
O5S S2SX C2S 104.6(3) . . ?
O4SX S2SX C2S 102.7(3) . . ?
O6S S2SX C2S 104.7(2) . . ?
O5S S2SY O4SY 107.6(13) . . ?
O5S S2SY O6S 120.7(7) . . ?
O4SY S2SY O6S 111.7(13) . . ?
O5S S2SY C2S 109.1(6) . . ?
O4SY S2SY C2S 96.8(15) . . ?
O6S S2SY C2S 108.3(5) . . ?
F6S C2S F5S 108.2(5) . . ?
F6S C2S F4SX 104.9(5) . . ?
F5S C2S F4SX 105.1(4) . . ?
F6S C2S F4SY 78.5(8) . . ?
F5S C2S F4SY 84.7(8) . . ?
F6S C2S S2SY 128.8(5) . . ?
F5S C2S S2SY 120.1(5) . . ?
F4SY C2S S2SY 89.3(9) . . ?
F6S C2S S2SX 115.2(4) . . ?
F5S C2S S2SX 113.1(4) . . ?
F4SX C2S S2SX 109.6(4) . . ?

loop_
_geom_bond_atom_site_label_1
_geom_bond_atom_site_label_2
_geom_bond_distance
_geom_bond_site_symmetry_2
_geom_bond_publ_flag
O1 C1 1.230(5) . ?
N1 C2 1.484(6) . ?
N2 C1 1.348(6) . ?
N2 C16 1.482(5) . ?
N2 C11 1.483(6) . ?
N3 C13 1.500(6) . ?
N3 C17 1.517(6) . ?
C1 C2 1.531(6) . ?
C2 C3 1.542(5) . ?
C3 C4 1.531(6) . ?
C3 C8 1.537(6) . ?
C4 C5 1.532(6) . ?
C5 C6 1.518(7) . ?
C6 C7 1.521(8) . ?
C7 C8 1.542(6) . ?
C11 C12 1.513(6) . ?
C12 C13 1.508(7) . ?
C12 C14 1.524(7) . ?
C14 C15 1.523(7) . ?
C15 C17 1.521(7) . ?
C15 C16 1.530(6) . ?
S1S O3S 1.438(4) . ?
S1S O2S 1.438(4) . ?
S1S O1S 1.446(4) . ?
S1S C1S 1.826(5) . ?
C1S F1S 1.314(7) . ?
C1S F2S 1.324(7) . ?
C1S F3S 1.331(7) . ?
S2SX O5S 1.418(4) . ?
S2SX O4SX 1.427(4) . ?
S2SX O6S 1.443(4) . ?
S2SX C2S 1.797(6) . ?
S2SY O5S 1.373(9) . ?
S2SY O4SY 1.405(19) . ?
S2SY O6S 1.415(8) . ?
S2SY C2S 1.752(10) . ?
C2S F6S 1.293(7) . ?
C2S F5S 1.308(7) . ?
C2S F4SX 1.371(8) . ?
C2S F4SY 1.645(15) . ?

loop_
_geom_torsion_atom_site_label_1
_geom_torsion_atom_site_label_2
_geom_torsion_atom_site_label_3
_geom_torsion_atom_site_label_4
_geom_torsion
_geom_torsion_site_symmetry_1
_geom_torsion_site_symmetry_2
_geom_torsion_site_symmetry_3
_geom_torsion_site_symmetry_4
_geom_torsion_publ_flag
C16 N2 C1 O1 -9.7(6) . . . . ?
C11 N2 C1 O1 -171.1(4) . . . . ?
C16 N2 C1 C2 169.2(4) . . . . ?
C11 N2 C1 C2 7.7(6) . . . . ?
O1 C1 C2 N1 -37.5(5) . . . . ?
N2 C1 C2 N1 143.6(4) . . . . ?
O1 C1 C2 C3 81.0(5) . . . . ?
N2 C1 C2 C3 -98.0(4) . . . . ?
N1 C2 C3 C4 156.5(4) . . . . ?
C1 C2 C3 C4 40.0(5) . . . . ?
N1 C2 C3 C8 -79.3(4) . . . . ?
C1 C2 C3 C8 164.2(4) . . . . ?
C8 C3 C4 C5 59.1(5) . . . . ?
C2 C3 C4 C5 -176.8(4) . . . . ?
C3 C4 C5 C6 -58.4(5) . . . . ?
C4 C5 C6 C7 55.5(6) . . . . ?
C5 C6 C7 C8 -53.6(6) . . . . ?
C4 C3 C8 C7 -57.9(5) . . . . ?
C2 C3 C8 C7 174.9(4) . . . . ?
C6 C7 C8 C3 55.3(5) . . . . ?
C1 N2 C11 C12 -145.7(4) . . . . ?
C16 N2 C11 C12 52.3(5) . . . . ?
N2 C11 C12 C13 64.2(5) . . . . ?
N2 C11 C12 C14 -59.2(5) . . . . ?
C17 N3 C13 C12 -44.7(5) . . . . ?
C11 C12 C13 N3 -69.4(5) . . . . ?
C14 C12 C13 N3 53.0(5) . . . . ?
C13 C12 C14 C15 -63.1(5) . . . . ?
C11 C12 C14 C15 62.8(5) . . . . ?
C12 C14 C15 C17 65.0(5) . . . . ?
C12 C14 C15 C16 -60.7(5) . . . . ?
C1 N2 C16 C15 148.4(4) . . . . ?
C11 N2 C16 C15 -48.1(5) . . . . ?
C17 C15 C16 N2 -70.4(5) . . . . ?
C14 C15 C16 N2 52.9(5) . . . . ?
C13 N3 C17 C15 46.4(5) . . . . ?
C14 C15 C17 N3 -56.7(5) . . . . ?
C16 C15 C17 N3 67.9(5) . . . . ?
O3S S1S C1S F1S 178.9(4) . . . . ?
O2S S1S C1S F1S -60.2(5) . . . . ?
O1S S1S C1S F1S 59.9(5) . . . . ?
O3S S1S C1S F2S -60.1(5) . . . . ?
O2S S1S C1S F2S 60.9(5) . . . . ?
O1S S1S C1S F2S -179.0(4) . . . . ?
O3S S1S C1S F3S 58.3(4) . . . . ?
O2S S1S C1S F3S 179.2(4) . . . . ?
O1S S1S C1S F3S -60.7(4) . . . . ?
O5S S2SY C2S F6S -139.9(6) . . . . ?
O4SY S2SY C2S F6S 108.8(13) . . . . ?
O6S S2SY C2S F6S -6.8(10) . . . . ?
O5S S2SY C2S F5S 18.2(8) . . . . ?
O4SY S2SY C2S F5S -93.1(12) . . . . ?
O6S S2SY C2S F5S 151.3(6) . . . . ?
O5S S2SY C2S F4SY -65.3(9) . . . . ?
O4SY S2SY C2S F4SY -176.6(14) . . . . ?
O6S S2SY C2S F4SY 67.8(9) . . . . ?
O5S S2SX C2S F6S -175.2(5) . . . . ?
O4SX S2SX C2S F6S -55.9(5) . . . . ?
O6S S2SX C2S F6S 62.6(5) . . . . ?
O5S S2SX C2S F5S -50.1(5) . . . . ?
O4SX S2SX C2S F5S 69.2(5) . . . . ?
O6S S2SX C2S F5S -172.4(4) . . . . ?
O5S S2SX C2S F4SX 66.7(5) . . . . ?
O4SX S2SX C2S F4SX -173.9(4) . . . . ?
O6S S2SX C2S F4SX -55.5(4) . . . . ?
